data_7200805
loop_
_publ_author_name
'Latham, Kay'
'Mensforth, Emily J.'
'Rix, Colin J.'
'White, Jonathan M.'

_publ_section_title
;
 Synthesis of supramolecular metallo-amine-oxy acid systems via crystal
 disassembly/reassembly
;
_journal_issue 7
_journal_name_full CrystEngComm
_journal_page_first 1343
_journal_paper_doi 10.1039/b822193f
_journal_volume 11
_journal_year 2009
_chemical_formula_moiety 'C24 H16 Cu I N4, C6 H3 O3 S, H2 O, O'
_chemical_formula_sum 'C30 H25 Cu I N4 O5 S'
_chemical_formula_weight 744.04
_chemical_melting_point 'decomposes greater than 373K'
_chemical_name_common
;
iodobis(1,10-phenanthroline)copper(ii) phenylsulphonate dihydrate
;
_chemical_name_systematic
;
iodobis(1,10-phenanthroline)copper(II) phenylsulphonate dihydrate
;
_space_group_IT_number 13
_symmetry_cell_setting monoclinic
_symmetry_space_group_name_Hall '-P 2yc'
_symmetry_space_group_name_H-M 'P 1 2/c 1'
_atom_sites_solution_hydrogens geom
_atom_sites_solution_primary direct
_atom_sites_solution_secondary difmap
_audit_creation_method SHELXL-97
_cell_angle_alpha 90.00
_cell_angle_beta 104.1310(10)
_cell_angle_gamma 90.00
_cell_formula_units_Z 4
_cell_length_a 23.6321(3)
_cell_length_b 7.33380(10)
_cell_length_c 16.9532(2)
_cell_measurement_reflns_used 7122
_cell_measurement_temperature 130(2)
_cell_measurement_theta_max 73.1574
_cell_measurement_theta_min 2.6877
_cell_volume 2849.30(6)
_computing_structure_refinement 'SHELXL-97 (Sheldrick, 1997)'
_diffrn_ambient_temperature 130(2)
_diffrn_measured_fraction_theta_full 0.980
_diffrn_measured_fraction_theta_max 0.980
_diffrn_measurement_device_type 'Oxford XCalibur'
_diffrn_radiation_monochromator graphite
_diffrn_radiation_source 'fine-focus sealed tube'
_diffrn_radiation_type CuK\a
_diffrn_radiation_wavelength 1.54184
_diffrn_reflns_av_R_equivalents 0.0532
_diffrn_reflns_av_sigmaI/netI 0.0586
_diffrn_reflns_limit_h_max 28
_diffrn_reflns_limit_h_min -29
_diffrn_reflns_limit_k_max 7
_diffrn_reflns_limit_k_min -9
_diffrn_reflns_limit_l_max 20
_diffrn_reflns_limit_l_min -19
_diffrn_reflns_number 14131
_diffrn_reflns_theta_full 73.38
_diffrn_reflns_theta_max 73.38
_diffrn_reflns_theta_min 3.86
_exptl_absorpt_coefficient_mu 10.678
_exptl_absorpt_correction_T_max 0.726
_exptl_absorpt_correction_T_min 0.060
_exptl_absorpt_correction_type gaussian
_exptl_absorpt_process_details
;
CrysAlis RED, Oxford Diffraction Ltd.,
Version 1.171.32.15 (release 10-01-2008 CrysAlis171 .NET)
(compiled Jan 10 2008,16:37:18)
Numerical absorption correction based on gaussian integration over
a multifaceted crystal model
;
_exptl_crystal_colour black
_exptl_crystal_density_diffrn 1.734
_exptl_crystal_density_method 'not measured'
_exptl_crystal_description 'triangular plate'
_exptl_crystal_F_000 1484
_exptl_crystal_size_max 0.5681
_exptl_crystal_size_mid 0.3403
_exptl_crystal_size_min 0.0300
_refine_diff_density_max 1.499
_refine_diff_density_min -0.832
_refine_diff_density_rms 0.149
_refine_ls_extinction_method none
_refine_ls_goodness_of_fit_ref 1.102
_refine_ls_hydrogen_treatment constr
_refine_ls_matrix_type full
_refine_ls_number_parameters 394
_refine_ls_number_reflns 5611
_refine_ls_number_restraints 11
_refine_ls_restrained_S_all 1.102
_refine_ls_R_factor_all 0.0804
_refine_ls_R_factor_gt 0.0614
_refine_ls_shift/su_max 0.000
_refine_ls_shift/su_mean 0.000
_refine_ls_structure_factor_coef Fsqd
_refine_ls_weighting_details 'calc w=1/[\s^2^(Fo^2^)+(0.0863P)^2^+10.9382P] where P=(Fo^2^+2Fc^2^)/3'
_refine_ls_weighting_scheme calc
_refine_ls_wR_factor_gt 0.1664
_refine_ls_wR_factor_ref 0.1712
_reflns_number_gt 4517
_reflns_number_total 5611
_reflns_threshold_expression >2sigma(I)
_cod_data_source_file b822193f.txt
_cod_data_source_block jmwks6a
_cod_original_sg_symbol_H-M P2/c
_cod_database_code 7200805

loop_
_symmetry_equiv_pos_as_xyz
'x, y, z'
'-x, y, -z+1/2'
'-x, -y, -z'
'x, -y, z-1/2'

loop_
_atom_site_label
_atom_site_type_symbol
_atom_site_fract_x
_atom_site_fract_y
_atom_site_fract_z
_atom_site_U_iso_or_equiv
_atom_site_adp_type
_atom_site_occupancy
_atom_site_symmetry_multiplicity
_atom_site_calc_flag
_atom_site_refinement_flags
_atom_site_disorder_assembly
_atom_site_disorder_group
C1 C 0.6187(3) 0.1296(11) 0.7233(5) 0.0407(17) Uani 1 1 d . . .
H1 H 0.6258 0.2067 0.7682 0.049 Uiso 1 1 calc R . .
C2 C 0.6634(3) 0.0973(12) 0.6842(5) 0.048(2) Uani 1 1 d . . .
H2 H 0.6999 0.1506 0.7037 0.057 Uiso 1 1 calc R . .
C3 C 0.6534(3) -0.0126(12) 0.6174(5) 0.0465(19) Uani 1 1 d . . .
H3 H 0.6831 -0.0354 0.5913 0.056 Uiso 1 1 calc R . .
C4 C 0.5984(3) -0.0907(10) 0.5881(4) 0.0373(16) Uani 1 1 d . . .
C5 C 0.5825(4) -0.2031(11) 0.5165(4) 0.046(2) Uani 1 1 d . . .
H5 H 0.6103 -0.2308 0.4878 0.055 Uiso 1 1 calc R . .
C6 C 0.5277(4) -0.2690(11) 0.4904(4) 0.047(2) Uani 1 1 d . . .
H6 H 0.5181 -0.3368 0.4426 0.057 Uiso 1 1 calc R . .
C7 C 0.4840(4) -0.2379(10) 0.5339(4) 0.0409(18) Uani 1 1 d . . .
C8 C 0.4259(4) -0.3031(11) 0.5107(5) 0.046(2) Uani 1 1 d . . .
H8 H 0.4139 -0.3739 0.4642 0.056 Uiso 1 1 calc R . .
C9 C 0.3878(4) -0.2622(11) 0.5566(5) 0.048(2) Uani 1 1 d . . .
H9 H 0.3496 -0.3051 0.5417 0.057 Uiso 1 1 calc R . .
C10 C 0.4063(3) -0.1555(10) 0.6259(4) 0.0385(16) Uani 1 1 d . . .
H10 H 0.3797 -0.1288 0.6567 0.046 Uiso 1 1 calc R . .
C11 C 0.4987(3) -0.1309(9) 0.6054(4) 0.0310(14) Uani 1 1 d . . .
C12 C 0.5560(3) -0.0555(10) 0.6315(4) 0.0313(14) Uani 1 1 d . . .
C13 C 0.1274(3) 0.9428(10) 0.7687(5) 0.0372(16) Uani 1 1 d . . .
H13 H 0.1278 0.8875 0.8183 0.045 Uiso 1 1 calc R . .
C14 C 0.1795(3) 0.9549(11) 0.7441(5) 0.0434(18) Uani 1 1 d . . .
H14 H 0.2142 0.9121 0.7778 0.052 Uiso 1 1 calc R . .
C15 C 0.1793(3) 1.0310(11) 0.6694(5) 0.0454(19) Uani 1 1 d . . .
H15 H 0.2136 1.0381 0.6518 0.054 Uiso 1 1 calc R . .
C16 C 0.1267(3) 1.0971(11) 0.6206(4) 0.0367(15) Uani 1 1 d . . .
C17 C 0.1213(4) 1.1767(12) 0.5415(5) 0.0447(18) Uani 1 1 d . . .
H17 H 0.1541 1.1851 0.5206 0.054 Uiso 1 1 calc R . .
C18 C 0.0695(4) 1.2394(10) 0.4970(4) 0.0400(17) Uani 1 1 d . . .
H18 H 0.0673 1.2898 0.4460 0.048 Uiso 1 1 calc R . .
C19 C 0.0178(3) 1.2296(10) 0.5272(4) 0.0341(15) Uani 1 1 d . . .
C20 C -0.0372(4) 1.2923(11) 0.4844(4) 0.0403(17) Uani 1 1 d . . .
H20 H -0.0425 1.3390 0.4321 0.048 Uiso 1 1 calc R . .
C21 C -0.0831(3) 1.2840(11) 0.5205(4) 0.0417(17) Uani 1 1 d . . .
H21 H -0.1194 1.3301 0.4938 0.050 Uiso 1 1 calc R . .
C22 C -0.0751(3) 1.2054(11) 0.5982(4) 0.0354(15) Uani 1 1 d . . .
H22 H -0.1067 1.2003 0.6218 0.043 Uiso 1 1 calc R . .
C23 C 0.0220(3) 1.1517(9) 0.6046(4) 0.0304(14) Uani 1 1 d . . .
C24 C 0.0767(3) 1.0836(10) 0.6512(4) 0.0316(14) Uani 1 1 d . . .
C25 C 0.7576(4) 0.5342(10) 0.6808(4) 0.0424(18) Uani 1 1 d . B .
C26 C 0.7035(5) 0.5616(12) 0.6954(7) 0.068(3) Uani 1 1 d D . .
H26 H 0.6700 0.5786 0.6540 0.082 Uiso 1 1 calc R A 1
C27 C 0.7030(12) 0.562(2) 0.7778(11) 0.133(12) Uani 0.84(3) 1 d PD B 1
H27 H 0.6675 0.5802 0.7912 0.160 Uiso 0.84(3) 1 calc PR B 1
C28 C 0.7513(13) 0.537(3) 0.8391(12) 0.22(3) Uani 0.84(3) 1 d PD B 1
H28 H 0.7477 0.5369 0.8925 0.263 Uiso 0.84(3) 1 calc PR B 1
C29 C 0.8048(13) 0.511(2) 0.8244(7) 0.172(16) Uani 0.84(3) 1 d PD B 1
H29 H 0.8385 0.4988 0.8660 0.206 Uiso 0.84(3) 1 calc PR B 1
C28' C 0.7259(11) 0.532(8) 0.824(2) 0.030(14) Uiso 0.16(3) 1 d PD B 2
H28' H 0.7217 0.5375 0.8774 0.036 Uiso 0.16(3) 1 calc PR B 2
C27' C 0.6780(12) 0.561(11) 0.7604(16) 0.033(14) Uiso 0.16(3) 1 d PD B 2
H27' H 0.6390 0.5756 0.7609 0.040 Uiso 0.16(3) 1 calc PR B 2
C29' C 0.7797(12) 0.495(7) 0.8107(17) 0.028(13) Uiso 0.16(3) 1 d PD B 2
H29' H 0.8060 0.4544 0.8575 0.033 Uiso 0.16(3) 1 calc PR B 2
C30 C 0.8054(6) 0.5035(14) 0.7438(5) 0.086(4) Uani 1 1 d D . .
H30 H 0.8405 0.4760 0.7310 0.103 Uiso 1 1 calc R B 1
N1 N 0.5665(2) 0.0539(8) 0.6984(3) 0.0316(12) Uani 1 1 d . . .
N2 N 0.4603(2) -0.0897(8) 0.6502(3) 0.0308(12) Uani 1 1 d . . .
N3 N 0.0772(2) 1.0070(9) 0.7243(3) 0.0330(12) Uani 1 1 d . . .
N4 N -0.0244(2) 1.1384(8) 0.6390(3) 0.0297(12) Uani 1 1 d . . .
O1 O 0.7099(3) 0.5566(9) 0.5273(3) 0.0616(17) Uani 1 1 d . B .
O2 O 0.8019(3) 0.3992(12) 0.5696(5) 0.081(2) Uani 1 1 d . B .
O3 O 0.7978(3) 0.7246(11) 0.5818(4) 0.073(2) Uani 1 1 d . B .
O4 O 0.6948(4) 0.8432(13) 0.4034(5) 0.086(2) Uani 1 1 d . . .
O5 O 0.7596(4) 1.0681(14) 0.5145(7) 0.110(3) Uani 1 1 d . . .
S1 S 0.76678(8) 0.5529(3) 0.58086(10) 0.0401(4) Uani 1 1 d . . .
Cu1 Cu 0.5000 0.0739(2) 0.7500 0.0297(3) Uani 1 2 d S . .
Cu2 Cu 0.0000 0.9969(2) 0.7500 0.0311(3) Uani 1 2 d S . .
I1 I 0.5000 0.43394(9) 0.7500 0.03722(19) Uani 1 2 d S . .
I2 I 0.0000 0.62934(9) 0.7500 0.03564(19) Uani 1 2 d S . .
H51 H 0.7393 1.0403 0.4663 0.100 Uiso 1 1 d . . .
H52 H 0.7804 0.9516 0.5535 0.100 Uiso 1 1 d . . .

loop_
_atom_site_aniso_label
_atom_site_aniso_U_11
_atom_site_aniso_U_22
_atom_site_aniso_U_33
_atom_site_aniso_U_23
_atom_site_aniso_U_13
_atom_site_aniso_U_12
C1 0.037(3) 0.034(5) 0.051(4) 0.002(3) 0.010(3) -0.002(3)
C2 0.037(4) 0.039(5) 0.069(5) 0.017(4) 0.016(4) 0.002(3)
C3 0.048(4) 0.044(5) 0.056(4) 0.021(4) 0.028(4) 0.013(4)
C4 0.053(4) 0.024(4) 0.039(3) 0.012(3) 0.020(3) 0.017(3)
C5 0.076(5) 0.028(4) 0.039(4) 0.009(3) 0.025(4) 0.025(4)
C6 0.079(6) 0.031(5) 0.029(3) 0.005(3) 0.006(3) 0.024(4)
C7 0.066(5) 0.024(4) 0.029(3) 0.006(3) 0.003(3) 0.012(3)
C8 0.073(5) 0.013(4) 0.040(4) 0.003(3) -0.011(4) 0.000(3)
C9 0.052(4) 0.030(5) 0.052(4) 0.005(3) -0.004(4) -0.004(3)
C10 0.042(4) 0.027(4) 0.042(4) 0.006(3) 0.002(3) -0.003(3)
C11 0.045(3) 0.016(4) 0.030(3) 0.004(2) 0.005(3) 0.006(3)
C12 0.040(3) 0.026(4) 0.028(3) 0.008(3) 0.009(3) 0.005(3)
C13 0.042(4) 0.025(4) 0.046(4) 0.010(3) 0.014(3) 0.002(3)
C14 0.036(4) 0.034(5) 0.061(5) 0.008(3) 0.014(3) 0.007(3)
C15 0.044(4) 0.033(5) 0.066(5) 0.005(4) 0.026(4) 0.003(3)
C16 0.047(4) 0.027(4) 0.040(4) -0.003(3) 0.018(3) 0.000(3)
C17 0.058(4) 0.034(5) 0.050(4) -0.005(3) 0.027(4) -0.003(4)
C18 0.066(5) 0.026(4) 0.033(3) -0.005(3) 0.021(3) -0.005(3)
C19 0.054(4) 0.020(4) 0.029(3) -0.004(3) 0.011(3) -0.004(3)
C20 0.061(5) 0.025(4) 0.032(3) -0.001(3) 0.006(3) -0.006(3)
C21 0.046(4) 0.033(5) 0.040(4) 0.000(3) -0.002(3) 0.001(3)
C22 0.040(3) 0.031(4) 0.033(3) 0.000(3) 0.004(3) -0.002(3)
C23 0.045(3) 0.023(4) 0.024(3) -0.005(2) 0.010(3) -0.002(3)
C24 0.041(3) 0.020(4) 0.035(3) -0.004(3) 0.011(3) 0.001(3)
C25 0.072(5) 0.022(4) 0.032(3) 0.003(3) 0.010(3) 0.002(3)
C26 0.111(8) 0.016(5) 0.104(8) -0.002(4) 0.079(7) -0.008(4)
C27 0.28(3) 0.022(8) 0.16(2) -0.012(12) 0.17(2) -0.026(18)
C28 0.58(8) 0.034(12) 0.078(13) 0.001(10) 0.14(3) -0.04(3)
C29 0.36(4) 0.026(9) 0.053(10) 0.003(7) -0.090(17) -0.008(17)
C30 0.142(11) 0.038(6) 0.049(5) -0.008(4) -0.030(6) 0.027(6)
N1 0.032(3) 0.028(3) 0.035(3) 0.003(2) 0.010(2) 0.000(2)
N2 0.037(3) 0.021(3) 0.031(3) 0.002(2) 0.004(2) -0.001(2)
N3 0.036(3) 0.035(4) 0.031(3) 0.000(2) 0.015(2) 0.002(2)
N4 0.037(3) 0.025(3) 0.026(2) -0.005(2) 0.005(2) -0.002(2)
O1 0.070(4) 0.050(4) 0.049(3) -0.002(3) -0.016(3) -0.009(3)
O2 0.079(5) 0.079(6) 0.097(5) -0.023(4) 0.043(4) 0.017(4)
O3 0.094(5) 0.076(5) 0.055(4) -0.008(3) 0.029(4) -0.045(4)
O4 0.090(5) 0.094(7) 0.066(4) -0.001(4) 0.007(4) 0.026(5)
O5 0.087(6) 0.073(7) 0.176(10) -0.004(6) 0.045(6) 0.008(5)
S1 0.0438(9) 0.0414(12) 0.0366(8) -0.0031(7) 0.0127(7) -0.0073(7)
Cu1 0.0316(6) 0.0271(8) 0.0319(6) 0.000 0.0103(5) 0.000
Cu2 0.0327(6) 0.0313(8) 0.0302(6) 0.000 0.0097(5) 0.000
I1 0.0522(4) 0.0223(4) 0.0367(3) 0.000 0.0101(3) 0.000
I2 0.0431(3) 0.0258(4) 0.0363(3) 0.000 0.0063(2) 0.000

loop_
_atom_type_symbol
_atom_type_description
_atom_type_scat_dispersion_real
_atom_type_scat_dispersion_imag
_atom_type_scat_source
C C 0.0181 0.0091 'International Tables Vol C Tables 4.2.6.8 and 6.1.1.4'
H H 0.0000 0.0000 'International Tables Vol C Tables 4.2.6.8 and 6.1.1.4'
N N 0.0311 0.0180 'International Tables Vol C Tables 4.2.6.8 and 6.1.1.4'
O O 0.0492 0.0322 'International Tables Vol C Tables 4.2.6.8 and 6.1.1.4'
S S 0.3331 0.5567 'International Tables Vol C Tables 4.2.6.8 and 6.1.1.4'
Cu Cu -1.9646 0.5888 'International Tables Vol C Tables 4.2.6.8 and 6.1.1.4'
I I -0.3257 6.8362 'International Tables Vol C Tables 4.2.6.8 and 6.1.1.4'

loop_
_geom_angle_atom_site_label_1
_geom_angle_atom_site_label_2
_geom_angle_atom_site_label_3
_geom_angle
_geom_angle_site_symmetry_1
_geom_angle_site_symmetry_3
_geom_angle_publ_flag
N1 C1 C2 122.1(8) . . ?
C3 C2 C1 119.7(8) . . ?
C2 C3 C4 119.7(7) . . ?
C3 C4 C12 117.4(7) . . ?
C3 C4 C5 124.3(7) . . ?
C12 C4 C5 118.3(7) . . ?
C6 C5 C4 120.9(7) . . ?
C5 C6 C7 122.0(7) . . ?
C11 C7 C8 116.4(7) . . ?
C11 C7 C6 118.3(8) . . ?
C8 C7 C6 125.3(7) . . ?
C9 C8 C7 120.0(7) . . ?
C8 C9 C10 119.4(8) . . ?
N2 C10 C9 123.0(8) . . ?
N2 C11 C7 123.2(7) . . ?
N2 C11 C12 117.0(6) . . ?
C7 C11 C12 119.8(7) . . ?
N1 C12 C4 122.5(7) . . ?
N1 C12 C11 116.9(6) . . ?
C4 C12 C11 120.6(6) . . ?
N3 C13 C14 122.6(7) . . ?
C15 C14 C13 119.5(7) . . ?
C14 C15 C16 119.0(7) . . ?
C15 C16 C24 117.6(6) . . ?
C15 C16 C17 123.7(7) . . ?
C24 C16 C17 118.7(7) . . ?
C18 C17 C16 121.4(7) . . ?
C17 C18 C19 121.1(7) . . ?
C20 C19 C23 117.4(7) . . ?
C20 C19 C18 124.1(6) . . ?
C23 C19 C18 118.5(7) . . ?
C21 C20 C19 119.3(6) . . ?
C20 C21 C22 119.7(7) . . ?
N4 C22 C21 122.7(7) . . ?
N4 C23 C19 123.0(6) . . ?
N4 C23 C24 116.8(6) . . ?
C19 C23 C24 120.3(6) . . ?
N3 C24 C16 123.1(6) . . ?
N3 C24 C23 117.0(6) . . ?
C16 C24 C23 120.0(6) . . ?
C30 C25 C26 120.6(9) . . ?
C30 C25 S1 119.3(8) . . ?
C26 C25 S1 119.9(7) . . ?
C25 C26 C27' 138.6(17) . . ?
C25 C26 C27 114.5(15) . . ?
C27' C26 C27 24.6(14) . . ?
C28 C27 C26 123.6(17) . . ?
C27 C28 C29 121.7(17) . . ?
C28 C29 C30 115.1(17) . . ?
C29' C28' C27' 121(3) . . ?
C26 C27' C28' 101(2) . . ?
C28' C29' C30 136(3) . . ?
C25 C30 C29 124.3(16) . . ?
C25 C30 C29' 101.5(17) . . ?
C29 C30 C29' 24.5(14) . . ?
C1 N1 C12 118.5(6) . . ?
C1 N1 Cu1 127.3(5) . . ?
C12 N1 Cu1 114.1(4) . . ?
C10 N2 C11 118.0(6) . . ?
C10 N2 Cu1 131.4(5) . . ?
C11 N2 Cu1 110.6(4) . . ?
C13 N3 C24 118.2(6) . . ?
C13 N3 Cu2 127.3(5) . . ?
C24 N3 Cu2 114.5(4) . . ?
C22 N4 C23 117.9(6) . . ?
C22 N4 Cu2 131.8(5) . . ?
C23 N4 Cu2 110.2(4) . . ?
O1 S1 O2 114.5(4) . . ?
O1 S1 O3 112.6(4) . . ?
O2 S1 O3 111.9(5) . . ?
O1 S1 C25 107.1(4) . . ?
O2 S1 C25 106.0(4) . . ?
O3 S1 C25 103.6(4) . . ?
N1 Cu1 N1 171.5(4) 2_656 . ?
N1 Cu1 N2 93.8(2) 2_656 . ?
N1 Cu1 N2 81.3(2) . . ?
N1 Cu1 N2 81.3(2) 2_656 2_656 ?
N1 Cu1 N2 93.8(2) . 2_656 ?
N2 Cu1 N2 110.3(3) . 2_656 ?
N1 Cu1 I1 94.24(18) 2_656 . ?
N1 Cu1 I1 94.24(18) . . ?
N2 Cu1 I1 124.86(16) . . ?
N2 Cu1 I1 124.86(16) 2_656 . ?
N3 Cu2 N3 175.7(4) 2_556 . ?
N3 Cu2 N4 81.4(2) 2_556 2_556 ?
N3 Cu2 N4 96.5(2) . 2_556 ?
N3 Cu2 N4 96.5(2) 2_556 . ?
N3 Cu2 N4 81.4(2) . . ?
N4 Cu2 N4 120.8(3) 2_556 . ?
N3 Cu2 I2 92.15(19) 2_556 . ?
N3 Cu2 I2 92.15(19) . . ?
N4 Cu2 I2 119.59(15) 2_556 . ?
N4 Cu2 I2 119.59(15) . . ?

loop_
_geom_bond_atom_site_label_1
_geom_bond_atom_site_label_2
_geom_bond_distance
_geom_bond_site_symmetry_2
_geom_bond_publ_flag
C1 N1 1.325(9) . ?
C1 C2 1.398(11) . ?
C2 C3 1.364(13) . ?
C3 C4 1.396(12) . ?
C4 C12 1.405(9) . ?
C4 C5 1.440(11) . ?
C5 C6 1.352(13) . ?
C6 C7 1.426(12) . ?
C7 C11 1.414(10) . ?
C7 C8 1.414(12) . ?
C8 C9 1.360(13) . ?
C9 C10 1.391(11) . ?
C10 N2 1.332(9) . ?
C11 N2 1.351(9) . ?
C11 C12 1.430(10) . ?
C12 N1 1.362(9) . ?
C13 N3 1.327(9) . ?
C13 C14 1.398(10) . ?
C14 C15 1.383(11) . ?
C15 C16 1.400(11) . ?
C16 C24 1.405(10) . ?
C16 C17 1.440(11) . ?
C17 C18 1.352(12) . ?
C18 C19 1.439(11) . ?
C19 C20 1.402(11) . ?
C19 C23 1.412(9) . ?
C20 C21 1.371(11) . ?
C21 C22 1.408(10) . ?
C22 N4 1.324(9) . ?
C23 N4 1.365(8) . ?
C23 C24 1.431(9) . ?
C24 N3 1.357(9) . ?
C25 C30 1.369(12) . ?
C25 C26 1.375(13) . ?
C25 S1 1.766(7) . ?
C26 C27' 1.38(2) . ?
C26 C27 1.399(15) . ?
C27 C28 1.356(17) . ?
C28 C29 1.361(18) . ?
C29 C30 1.371(15) . ?
C28' C29' 1.376(19) . ?
C28' C27' 1.379(19) . ?
C29' C30 1.412(19) . ?
N1 Cu1 1.980(5) . ?
N2 Cu1 2.099(6) . ?
N3 Cu2 1.977(5) . ?
N4 Cu2 2.102(5) . ?
O1 S1 1.426(6) . ?
O2 S1 1.440(7) . ?
O3 S1 1.455(7) . ?
Cu1 N1 1.980(5) 2_656 ?
Cu1 N2 2.099(6) 2_656 ?
Cu1 I1 2.6404(16) . ?
Cu2 N3 1.977(5) 2_556 ?
Cu2 N4 2.102(5) 2_556 ?
Cu2 I2 2.6955(17) . ?
